data_7160536
loop_
_publ_author_name
'Hsieh, Min-Tsang'
'Lin, Hui-Chang'

_publ_section_title
;
 Synthetic studies towards xanthomonadin.
;
_journal_issue 21
_journal_name_full 'Organic &amp; biomolecular chemistry'
_journal_page_first 5234
_journal_page_last 5239
_journal_paper_doi 10.1039/d5ob00518c
_journal_volume 23
_journal_year 2025
_chemical_formula_moiety 'C22 H22 Br2 O3'
_chemical_formula_sum 'C22 H22 Br2 O3'
_chemical_formula_weight 494.21
_space_group_crystal_system monoclinic
_space_group_IT_number 9
_space_group_name_Hall 'C -2yc'
_space_group_name_H-M_alt 'C 1 c 1'
_atom_sites_solution_hydrogens geom
_atom_sites_solution_primary dual
_audit_creation_date 2024-01-18
_audit_creation_method
;
Olex2 1.5
(compiled 2023.08.24 svn.re1ec1418 for OlexSys, GUI svn.r6817)
;
_audit_update_record
;
2024-02-17 deposited with the CCDC.	2025-05-06 downloaded from the CCDC.
;
_cell_angle_alpha 90
_cell_angle_beta 90.6350(10)
_cell_angle_gamma 90
_cell_formula_units_Z 16
_cell_length_a 11.18660(10)
_cell_length_b 11.41780(10)
_cell_length_c 63.8254(7)
_cell_measurement_reflns_used 23678
_cell_measurement_temperature 100.01(13)
_cell_measurement_theta_max 74.6560
_cell_measurement_theta_min 2.7580
_cell_volume 8151.69(14)
_computing_cell_refinement 'CrysAlisPro 1.171.42.96a (Rigaku OD, 2023)'
_computing_data_collection 'CrysAlisPro 1.171.42.96a (Rigaku OD, 2023)'
_computing_data_reduction 'CrysAlisPro 1.171.42.96a (Rigaku OD, 2023)'
_computing_molecular_graphics 'Olex2 1.5 (Dolomanov et al., 2009)'
_computing_publication_material 'Olex2 1.5 (Dolomanov et al., 2009)'
_computing_structure_refinement 'SHELXL 2018/3 (Sheldrick, 2015)'
_computing_structure_solution 'SHELXT 2018/2 (Sheldrick, 2018)'
_diffrn_ambient_environment N~2~
_diffrn_ambient_temperature 100.01(13)
_diffrn_detector 'Hybrid Pixel Array Detector'
_diffrn_detector_area_resol_mean 10.0000
_diffrn_detector_type 'HyPix-Arc 150'
_diffrn_measured_fraction_theta_full 0.999
_diffrn_measured_fraction_theta_max 0.973
_diffrn_measurement_details
;
List of Runs (angles in degrees, time in seconds):

  # Type    Start    End  Width  t~exp~   \w     \q     \k     \f   Frames
#--------------------------------------------------------------------------
  1  \w    -20.00   6.10   0.30    0.15    --   47.14 -30.00 -60.00   87
  2  \w    -20.00   6.10   0.30    0.15    --   47.14 -30.00 -90.00   87
  3  \w    -21.00   4.20   0.30    0.15    --   47.14 -30.00-120.00   84
  4  \w     29.00  75.20   0.30    0.15    --   90.15-111.00-180.00  154
  5  \w     38.00  78.20   0.30    0.15    --   97.39-111.00 -30.00  134
  6  \w     37.00  91.00   0.30    0.15    --   97.39-111.00  30.00  180
  7  \w     43.00  68.80   0.30    0.15    --   97.39-111.00 150.00   86
  8  \w     60.00  91.50   0.30    0.15    --   90.15 -92.00  90.00  105
  9  \w     55.00  91.00   0.30    0.15    --   93.77-100.00  80.06  120
 10  \w     53.00  92.00   0.30    0.15    --   90.15 -92.00  60.00  130
 11  \w     37.00  65.80   0.30    0.15    --   90.15 -88.00  44.00   96
 12  \w     59.00  87.50   0.30    0.15    --   97.39 -88.00  44.00   95
 13  \w     66.00  91.80   0.30    0.15    --   90.15 -92.00   0.00   86
 14  \w     37.00  62.80   0.30    0.15    --   90.15 -92.00   0.00   86
 15  \w     19.00  44.50   0.30    0.15    --   47.14 -88.00  44.00   85
 16  \w     -6.00  54.00   0.30    0.15    --   52.10 -88.00  44.00  200
 17  \w     39.00  91.20   0.30    0.15    --   97.39 -92.00-180.00  174
 18  \w     43.00  70.00   0.30    0.15    --   97.39 -77.00-180.00   90
 19  \w     30.00  57.00   0.30    0.15    --   90.15 -64.00-120.00   90
 20  \w      2.00  28.10   0.30    0.15    --   52.10 -45.00-120.00   87
 21  \w     30.00  57.00   0.30    0.15    --   90.15 -64.00 -60.00   90
 22  \w     45.00  70.20   0.30    0.15    --   97.39 -77.00 -30.00   84
 23  \w     30.00  55.50   0.30    0.15    --   90.15 -64.00  90.00   85
 24  \w     38.00 105.20   0.30    0.15    --   47.14  45.00 -60.00  224
 25  \w     82.00 119.80   0.30    0.15    --   90.15  50.00-120.00  126
 26  \w    102.00 149.40   0.30    0.15    --   90.15  64.00 -90.00  158
 27  \w    115.00 157.00   0.30    0.15    --   97.39  64.00-120.00  140
 28  \w    111.00 149.10   0.30    0.15    --   90.15  64.00 -60.00  127
 29  \w    137.00 162.20   0.30    0.15    --   97.39  50.00 -90.00   84
 30  \w    105.00 148.20   0.30    0.15    --   97.39  50.00  90.00  144
 31  \w     80.00 155.00   0.30    0.15    --   90.15  50.00 120.00  250
 32  \w     80.00 114.80   0.30    0.15    --   90.15  50.00 150.00  116
 33  \w    111.00 149.10   0.30    0.15    --   90.15  64.00 150.00  127
 34  \w     87.00 115.80   0.30    0.15    --   97.39  50.00 -90.00   96
 35  \w     87.00 161.10   0.30    0.15    --   97.39  50.00-150.00  247
 36  \w    118.00 151.00   0.30    0.15    --   90.15 111.00-150.00  110
 37  \w    115.00 152.20   0.30    0.15    --   90.15 111.00-180.00  124
 38  \w    117.00 143.10   0.30    0.15    --   90.15 111.00   0.00   87
 39  \w    111.00 155.10   0.30    0.15    --   97.39  88.00 160.00  147
 40  \w    -27.00  -0.90   0.30    0.15    --  -50.27  45.00 -90.00   87
 41  \w    -53.00 -21.20   0.30    0.15    --  -81.25  64.00-120.00  106
 42  \w    -71.00 -35.00   0.30    0.15    --  -81.25  77.00 -60.00  120
 43  \w    -27.00  13.20   0.30    0.15    --  -50.27  45.00-150.00  134
 44  \w    -49.00 -22.90   0.30    0.15    --  -81.25  64.00  30.00   87
 45  \w    -53.00 -23.90   0.30    0.15    --  -81.25  64.00  60.00   97
 46  \w    -53.00 -26.00   0.30    0.15    --  -81.25  64.00  90.00   90
 47  \w    -48.00 -21.90   0.30    0.15    --  -81.25  64.00 120.00   87
 48  \w    -57.00 -30.90   0.30    0.15    --  -50.27  88.00 160.00   87
 49  \w    -38.00 -11.90   0.30    0.15    --  -54.97  88.00 160.00   87
 50  \w    -97.00 -70.00   0.30    0.15    --  -85.00 114.00 129.14   90
 51  \w    -58.00 -31.90   0.30    0.15    --  -81.25  88.00 160.00   87
 52  \w   -137.00 -71.00   0.30    0.15    --  -81.25 -38.00 -30.00  220
 53  \w   -139.00 -94.60   0.30    0.15    --  -81.25 -64.00 -90.00  148
 54  \w   -127.00 -94.00   0.30    0.15    --  -81.25 -64.00 -60.00  110
 55  \w   -139.00 -94.00   0.30    0.15    --  -81.25 -64.00  60.00  150
 56  \w   -124.00 -76.90   0.30    0.15    --  -85.00 -52.00  60.33  157
 57  \w   -124.00 -76.00   0.30    0.15    --  -81.25 -50.00  90.00  160
 58  \w   -111.00 -84.00   0.30    0.15    --  -85.00 -57.00 101.21   90
 59  \w   -100.00 -75.70   0.30    0.15    --  -85.00 -50.00  77.83   81
 60  \w   -120.00 -54.00   0.30    0.15    --  -54.97 -45.00-150.00  220
 61  \w   -142.00-115.00   0.30    0.15    --  -81.25-111.00   0.00   90
 62  \w   -141.00-102.00   0.30    0.15    --  -81.25-111.00  60.00  130
 63  \w   -137.00-108.80   0.30    0.15    --  -81.25-111.00  30.00   94
 64  \w   -141.00-111.00   0.30    0.15    --  -81.25-111.00-180.00  100
;
_diffrn_measurement_device 'four-circle diffractometer'
_diffrn_measurement_device_type 'XtaLAB Synergy R, DW system, HyPix-Arc 150'
_diffrn_measurement_method '\w scans'
_diffrn_orient_matrix_type 'CrysAlisPro convention (1999,Acta A55,543-557)'
_diffrn_orient_matrix_UB_11 0.0526206000
_diffrn_orient_matrix_UB_12 -0.0263550000
_diffrn_orient_matrix_UB_13 0.0219095000
_diffrn_orient_matrix_UB_21 -0.0461762000
_diffrn_orient_matrix_UB_22 0.1189630000
_diffrn_orient_matrix_UB_23 0.0079308000
_diffrn_orient_matrix_UB_31 -0.1185840000
_diffrn_orient_matrix_UB_32 -0.0579274000
_diffrn_orient_matrix_UB_33 0.0063220000
_diffrn_radiation_monochromator mirror
_diffrn_radiation_probe x-ray
_diffrn_radiation_type 'Cu K\a'
_diffrn_radiation_wavelength 1.54184
_diffrn_reflns_av_R_equivalents 0.0673
_diffrn_reflns_av_unetI/netI 0.0358
_diffrn_reflns_Laue_measured_fraction_full 0.999
_diffrn_reflns_Laue_measured_fraction_max 0.973
_diffrn_reflns_limit_h_max 12
_diffrn_reflns_limit_h_min -13
_diffrn_reflns_limit_k_max 13
_diffrn_reflns_limit_k_min -14
_diffrn_reflns_limit_l_max 79
_diffrn_reflns_limit_l_min -74
_diffrn_reflns_number 52282
_diffrn_reflns_point_group_measured_fraction_full 0.846
_diffrn_reflns_point_group_measured_fraction_max 0.805
_diffrn_reflns_theta_full 67.684
_diffrn_reflns_theta_max 74.758
_diffrn_reflns_theta_min 2.769
_diffrn_source 'Rotating-anode X-ray tube'
_diffrn_source_type 'Rigaku (Cu) X-ray Source'
_exptl_absorpt_coefficient_mu 5.202
_exptl_absorpt_correction_T_max 1.00000
_exptl_absorpt_correction_T_min 0.89326
_exptl_absorpt_correction_type multi-scan
_exptl_absorpt_process_details
;
CrysAlisPro 1.171.42.96a (Rigaku Oxford Diffraction, 2023)
Empirical absorption correction using spherical harmonics,
implemented in SCALE3 ABSPACK scaling algorithm.
;
_exptl_crystal_colour orange
_exptl_crystal_colour_primary orange
_exptl_crystal_density_diffrn 1.611
_exptl_crystal_description plate
_exptl_crystal_F_000 3968
_exptl_crystal_size_max 0.15
_exptl_crystal_size_mid 0.14
_exptl_crystal_size_min 0.04
_refine_diff_density_max 3.232
_refine_diff_density_min -1.861
_refine_diff_density_rms 0.244
_refine_ls_abs_structure_details
;
 Refined as an inversion twin.
;
_refine_ls_abs_structure_Flack 0.37(6)
_refine_ls_extinction_method none
_refine_ls_goodness_of_fit_ref 1.079
_refine_ls_hydrogen_treatment constr
_refine_ls_matrix_type full
_refine_ls_number_parameters 982
_refine_ls_number_reflns 13408
_refine_ls_number_restraints 1334
_refine_ls_restrained_S_all 1.034
_refine_ls_R_factor_all 0.0940
_refine_ls_R_factor_gt 0.0926
_refine_ls_shift/su_max 0.002
_refine_ls_shift/su_mean 0.000
_refine_ls_structure_factor_coef Fsqd
_refine_ls_weighting_details 'w=1/[\s^2^(Fo^2^)+(0.1035P)^2^+375.9677P] where P=(Fo^2^+2Fc^2^)/3'
_refine_ls_weighting_scheme calc
_refine_ls_wR_factor_gt 0.2425
_refine_ls_wR_factor_ref 0.2435
_reflns_Friedel_coverage 0.653
_reflns_Friedel_fraction_full 0.693
_reflns_Friedel_fraction_max 0.636
_reflns_number_gt 13020
_reflns_number_total 13408
_reflns_threshold_expression 'I > 2\s(I)'
_cod_data_source_file d5ob00518c1.cif
_cod_data_source_block 2312120lt3_auto
_cod_depositor_comments 'Adding full bibliography for 7160536--7160537.cif.'
_cod_database_code 7160536
_shelx_shelxl_version_number 2018/3
_chemical_oxdiff_formula 'C H N O Br'
_shelx_space_group_comment
;
The symmetry employed for this shelxl refinement is uniquely defined
by the following loop, which should always be used as a source of
symmetry information in preference to the above space-group names.
They are only intended as comments.
;
_shelx_estimated_absorpt_t_max 0.819
_shelx_estimated_absorpt_t_min 0.509
_olex2_refinement_description
;
1. Twinned data refinement
 Scales: 0.63(6)
 0.37(6)
2. Fixed Uiso
 At 1.2 times of:
  All C(H) groups, All C(H,H) groups
 At 1.5 times of:
  All C(H,H,H) groups
3. Uiso/Uaniso restraints and constraints
Uanis(C87) \\sim Ueq: with sigma of 0.005 and sigma for terminal atoms of 0.01
Uanis(Br16) \\sim Ueq, Uanis(Br54) \\sim Ueq, Uanis(Br53) \\sim Ueq,
Uanis(Br80) \\sim Ueq, Uanis(Br20) \\sim Ueq, Uanis(Br10) \\sim Ueq, Uanis(Br1)
\\sim Ueq, Uanis(Br81) \\sim Ueq, Uanis(O55) \\sim Ueq, Uanis(O17) \\sim Ueq,
Uanis(O106) \\sim Ueq, Uanis(O49) \\sim Ueq, Uanis(O79) \\sim Ueq, Uanis(O82)
\\sim Ueq, Uanis(O103) \\sim Ueq, Uanis(O76) \\sim Ueq, Uanis(O32) \\sim Ueq,
Uanis(O35) \\sim Ueq, Uanis(O109) \\sim Ueq, Uanis(O52) \\sim Ueq, Uanis(C83)
\\sim Ueq, Uanis(C11) \\sim Ueq, Uanis(C64) \\sim Ueq, Uanis(C12) \\sim Ueq,
Uanis(C58) \\sim Ueq, Uanis(C4) \\sim Ueq, Uanis(C93) \\sim Ueq, Uanis(C5)
\\sim Ueq, Uanis(C29) \\sim Ueq, Uanis(C27) \\sim Ueq, Uanis(C91) \\sim Ueq,
Uanis(C66) \\sim Ueq, Uanis(C110) \\sim Ueq, Uanis(C57) \\sim Ueq, Uanis(C13)
\\sim Ueq, Uanis(C23) \\sim Ueq, Uanis(C88) \\sim Ueq, Uanis(C92) \\sim Ueq,
Uanis(C95) \\sim Ueq, Uanis(C46) \\sim Ueq, Uanis(C45) \\sim Ueq, Uanis(C3)
\\sim Ueq, Uanis(C25) \\sim Ueq, Uanis(C96) \\sim Ueq, Uanis(C65) \\sim Ueq,
Uanis(C28) \\sim Ueq, Uanis(C26) \\sim Ueq, Uanis(C90) \\sim Ueq, Uanis(C99)
\\sim Ueq, Uanis(C41) \\sim Ueq, Uanis(C84) \\sim Ueq, Uanis(C86) \\sim Ueq,
Uanis(C43) \\sim Ueq, Uanis(C77) \\sim Ueq, Uanis(C102) \\sim Ueq, Uanis(C31)
\\sim Ueq, Uanis(C42) \\sim Ueq, Uanis(C63) \\sim Ueq, Uanis(C75) \\sim Ueq,
Uanis(C30) \\sim Ueq, Uanis(C68) \\sim Ueq, Uanis(C59) \\sim Ueq, Uanis(C101)
\\sim Ueq, Uanis(C87) \\sim Ueq, Uanis(C21) \\sim Ueq, Uanis(C24) \\sim Ueq,
Uanis(C47) \\sim Ueq, Uanis(C36) \\sim Ueq, Uanis(C70) \\sim Ueq, Uanis(C72)
\\sim Ueq, Uanis(C78) \\sim Ueq, Uanis(C34) \\sim Ueq, Uanis(C89) \\sim Ueq,
Uanis(C48) \\sim Ueq, Uanis(C98) \\sim Ueq, Uanis(C50) \\sim Ueq, Uanis(C67)
\\sim Ueq, Uanis(C69) \\sim Ueq, Uanis(C97) \\sim Ueq, Uanis(C1) \\sim Ueq,
Uanis(C39) \\sim Ueq, Uanis(C44) \\sim Ueq, Uanis(C38) \\sim Ueq, Uanis(C85)
\\sim Ueq, Uanis(C40) \\sim Ueq, Uanis(C62) \\sim Ueq, Uanis(C94) \\sim Ueq,
Uanis(C8) \\sim Ueq, Uanis(C14) \\sim Ueq, Uanis(C60) \\sim Ueq, Uanis(C37)
\\sim Ueq, Uanis(C105) \\sim Ueq, Uanis(C51) \\sim Ueq, Uanis(C100) \\sim Ueq,
Uanis(C74) \\sim Ueq, Uanis(C6) \\sim Ueq, Uanis(C9) \\sim Ueq, Uanis(C71)
\\sim Ueq, Uanis(C7) \\sim Ueq, Uanis(C104) \\sim Ueq, Uanis(C2) \\sim Ueq,
Uanis(C73) \\sim Ueq, Uanis(C10) \\sim Ueq, Uanis(C33) \\sim Ueq, Uanis(C22)
\\sim Ueq, Uanis(C18) \\sim Ueq, Uanis(C56) \\sim Ueq, Uanis(C15) \\sim Ueq:
with sigma of 0.01 and sigma for terminal atoms of 0.02
Uanis(C88) \\sim Ueq, Uanis(C34) \\sim Ueq, Uanis(C47) \\sim Ueq, Uanis(C15)
\\sim Ueq, Uanis(C100) \\sim Ueq, Uanis(C96) \\sim Ueq: with sigma of 0.005 and
sigma for terminal atoms of 0.01
4. Rigid body (RIGU) restrains
 All non-hydrogen atoms
 with sigma for 1-2 distances of 0.004 and sigma for 1-3 distances of 0.004
5.a Secondary CH2 refined with riding coordinates:
 C33(H33A,H33B), C50(H50A,H50B), C77(H77A,H77B), C104(H10A,H10B)
5.b Aromatic/amide H refined with riding coordinates:
 C1(H1), C2(H2), C5(H5), C7(H7), C11(H11), C14(H14), C15(H15), C21(H21),
 C22(H22), C23(H23), C24(H24), C25(H25), C26(H26), C27(H27), C28(H28), C29(H29),
  C30(H30), C36(H36), C38(H38), C39(H39), C40(H40), C41(H41), C42(H42),
 C43(H43), C44(H44), C45(H45), C46(H46), C47(H47), C58(H58), C59(H59), C62(H62),
  C63(H63), C65(H65), C66(H66), C67(H67), C68(H68), C69(H69), C70(H70),
 C71(H71), C72(H72), C73(H73), C74(H74), C85(H85), C86(H86), C89(H89), C90(H90),
  C92(H92), C93(H93), C94(H94), C95(H95), C96(H96), C97(H97), C98(H98),
 C99(H99), C100(H100), C101(H101)
5.c Idealised Me refined as rotating group:
 C18(H18A,H18B,H18C), C34(H34A,H34B,H34C), C51(H51A,H51B,H51C), C56(H56A,H56B,
 H56C), C78(H78A,H78B,H78C), C83(H83A,H83B,H83C), C105(H10C,H10D,H10E),
 C110(H11A,H11B,H11C)
;
_olex2_submission_special_instructions 'No special instructions were received'
_oxdiff_exptl_absorpt_empirical_details
;
Empirical correction (ABSPACK) includes:
- Absorption correction using spherical harmonics
- Frame scaling
;
_oxdiff_exptl_absorpt_empirical_full_max 1.342
_oxdiff_exptl_absorpt_empirical_full_min 0.784

loop_
_space_group_symop_operation_xyz
'x, y, z'
'x, -y, z+1/2'
'x+1/2, y+1/2, z'
'x+1/2, -y+1/2, z+1/2'

loop_
_atom_site_label
_atom_site_type_symbol
_atom_site_fract_x
_atom_site_fract_y
_atom_site_fract_z
_atom_site_U_iso_or_equiv
_atom_site_adp_type
_atom_site_occupancy
_atom_site_site_symmetry_order
_atom_site_calc_flag
_atom_site_refinement_flags_posn
_atom_site_refinement_flags_adp
_atom_site_refinement_flags_occupancy
_atom_site_disorder_assembly
_atom_site_disorder_group
Br16 Br 1.2610(2) 0.67743(19) 0.47797(3) 0.0281(5) Uani 1 1 d . U . . .
Br20 Br 1.0173(2) 0.21692(17) 0.41647(4) 0.0305(5) Uani 1 1 d . U . . .
Br53 Br 0.33563(19) 0.39733(17) 0.41395(4) 0.0271(4) Uani 1 1 d . U . . .
Br54 Br 0.7748(2) 0.6616(2) 0.47716(4) 0.0291(5) Uani 1 1 d . U . . .
O17 O 1.0844(14) 0.4779(12) 0.4787(2) 0.021(3) Uani 1 1 d . U . . .
O32 O 0.2223(13) -0.5104(11) 0.2867(2) 0.025(3) Uani 1 1 d . U . . .
O35 O 0.1453(13) -0.3262(11) 0.2857(2) 0.025(3) Uani 1 1 d . U . . .
O49 O -0.3778(12) -0.4142(11) 0.2864(2) 0.023(3) Uani 1 1 d . U . . .
O52 O -0.1895(12) -0.4850(10) 0.2862(2) 0.021(3) Uani 1 1 d . U . . .
O55 O 0.5802(14) 0.4818(11) 0.4780(2) 0.017(3) Uani 1 1 d . U . . .
C1 C 0.7273(17) 0.5091(14) 0.4180(3) 0.019(3) Uani 1 1 d . U . . .
H1 H 0.764977 0.511396 0.404724 0.022 Uiso 1 1 calc R U . . .
C2 C 0.7717(19) 0.5778(17) 0.4350(3) 0.026(4) Uani 1 1 d . U . . .
H2 H 0.838021 0.628664 0.433210 0.031 Uiso 1 1 calc R U . . .
C3 C 0.716(2) 0.5690(15) 0.4544(3) 0.023(4) Uani 1 1 d . U . . .
C4 C 0.6292(17) 0.4902(15) 0.4577(3) 0.018(3) Uani 1 1 d . U . . .
C5 C 0.5788(17) 0.4278(15) 0.4410(3) 0.017(3) Uani 1 1 d . U . . .
H5 H 0.511732 0.378289 0.443042 0.021 Uiso 1 1 calc R U . . .
C6 C 0.6291(19) 0.4398(17) 0.4211(3) 0.024(3) Uani 1 1 d . U . . .
C7 C 0.999(2) 0.4543(18) 0.4022(3) 0.027(4) Uani 1 1 d . U . . .
H7 H 0.979352 0.510885 0.391829 0.033 Uiso 1 1 calc R U . . .
C9 C 0.969(2) 0.3471(18) 0.3979(3) 0.021(4) Uani 1 1 d . U . . .
C10 C 1.0611(18) 0.5003(14) 0.4214(3) 0.019(3) Uani 1 1 d . U . . .
C11 C 1.048(2) 0.4622(17) 0.4414(3) 0.024(4) Uani 1 1 d . U . . .
H11 H 0.997397 0.397055 0.444044 0.028 Uiso 1 1 calc R U . . .
C12 C 1.107(2) 0.5167(19) 0.4582(3) 0.028(4) Uani 1 1 d . U . . .
C13 C 1.1792(19) 0.6103(18) 0.4548(3) 0.026(4) Uani 1 1 d . U . . .
C14 C 1.1921(19) 0.6497(16) 0.4346(3) 0.025(4) Uani 1 1 d . U . . .
H14 H 1.242844 0.714911 0.432221 0.030 Uiso 1 1 calc R U . . .
C15 C 1.1345(16) 0.5985(14) 0.4176(3) 0.016(3) Uani 1 1 d . U . . .
H15 H 1.144004 0.628523 0.403856 0.019 Uiso 1 1 calc R U . . .
C18 C 1.004(2) 0.397(2) 0.4824(4) 0.029(5) Uani 1 1 d . U . . .
H18A H 1.028207 0.323203 0.475770 0.043 Uiso 1 1 calc R U . . .
H18B H 0.926470 0.421582 0.476590 0.043 Uiso 1 1 calc R U . . .
H18C H 0.996949 0.384968 0.497540 0.043 Uiso 1 1 calc R U . . .
C21 C 0.8942(19) 0.3076(17) 0.3810(3) 0.022(4) Uani 1 1 d . U . . .
H21 H 0.876280 0.365009 0.370619 0.027 Uiso 1 1 calc R U . . .
C22 C 0.844(2) 0.1978(18) 0.3773(3) 0.024(4) Uani 1 1 d . U . . .
H22 H 0.866098 0.136862 0.386735 0.028 Uiso 1 1 calc R U . . .
C23 C 0.7642(18) 0.1689(16) 0.3609(3) 0.019(3) Uani 1 1 d . U . . .
H23 H 0.743615 0.228781 0.351212 0.022 Uiso 1 1 calc R U . . .
C24 C 0.7143(17) 0.0616(16) 0.3580(3) 0.016(3) Uani 1 1 d . U . . .
H24 H 0.741396 0.000053 0.366873 0.019 Uiso 1 1 calc R U . . .
C25 C 0.6270(17) 0.0341(16) 0.3431(3) 0.019(3) Uani 1 1 d . U . . .
H25 H 0.595809 0.096082 0.334788 0.023 Uiso 1 1 calc R U . . .
C26 C 0.5834(17) -0.0745(15) 0.3398(3) 0.016(3) Uani 1 1 d . U . . .
H26 H 0.617323 -0.134241 0.348300 0.020 Uiso 1 1 calc R U . . .
C27 C 0.492(2) -0.1135(18) 0.3249(3) 0.022(4) Uani 1 1 d . U . . .
H27 H 0.456028 -0.055384 0.316298 0.027 Uiso 1 1 calc R U . . .
C28 C 0.4551(17) -0.2207(16) 0.3225(3) 0.020(3) Uani 1 1 d . U . . .
H28 H 0.493144 -0.280743 0.330389 0.024 Uiso 1 1 calc R U . . .
C29 C 0.3569(18) -0.2540(16) 0.3079(3) 0.017(3) Uani 1 1 d . U . . .
H29 H 0.315599 -0.194084 0.300458 0.020 Uiso 1 1 calc R U . . .
C30 C 0.3257(16) -0.3611(15) 0.3050(3) 0.017(3) Uani 1 1 d . U . . .
H30 H 0.371387 -0.420920 0.311668 0.021 Uiso 1 1 calc R U . . .
C31 C 0.2186(19) -0.3969(16) 0.2914(3) 0.017(3) Uani 1 1 d . U . . .
C33 C 0.1240(19) -0.5510(19) 0.2734(3) 0.027(4) Uani 1 1 d . U . . .
H33A H 0.048320 -0.514456 0.277969 0.032 Uiso 1 1 calc R U . . .
H33B H 0.115617 -0.637037 0.274755 0.032 Uiso 1 1 calc R U . . .
C34 C 0.148(2) -0.5191(17) 0.2506(3) 0.028(4) Uani 1 1 d . U . . .
H34A H 0.079750 -0.544185 0.241857 0.041 Uiso 1 1 calc R U . . .
H34B H 0.220384 -0.558546 0.245951 0.041 Uiso 1 1 calc R U . . .
H34C H 0.157690 -0.434152 0.249401 0.041 Uiso 1 1 calc R U . . .
C36 C 0.5814(19) 0.3742(16) 0.4023(3) 0.023(3) Uani 1 1 d . U . . .
H36 H 0.639449 0.348703 0.392557 0.028 Uiso 1 1 calc R U . . .
C37 C 0.469(2) 0.3475(17) 0.3977(3) 0.021(4) Uani 1 1 d . U . . .
C38 C 0.4338(18) 0.2646(15) 0.3809(3) 0.020(3) Uani 1 1 d . U . . .
H38 H 0.495101 0.241302 0.371549 0.024 Uiso 1 1 calc R U . . .
C39 C 0.3238(19) 0.2179(15) 0.3772(3) 0.019(4) Uani 1 1 d . U . . .
H39 H 0.259303 0.242606 0.385698 0.023 Uiso 1 1 calc R U . . .
C40 C 0.3008(18) 0.1325(15) 0.3610(3) 0.020(3) Uani 1 1 d . U . . .
H40 H 0.364567 0.111392 0.352076 0.023 Uiso 1 1 calc R U . . .
C41 C 0.193(2) 0.0810(18) 0.3579(3) 0.023(4) Uani 1 1 d . U . . .
H41 H 0.130326 0.105864 0.366680 0.027 Uiso 1 1 calc R U . . .
C42 C 0.1648(19) -0.0070(17) 0.3427(3) 0.025(4) Uani 1 1 d . U . . .
H42 H 0.227836 -0.036918 0.334438 0.030 Uiso 1 1 calc R U . . .
C43 C 0.0532(18) -0.0505(15) 0.3394(3) 0.018(3) Uani 1 1 d . U . . .
H43 H -0.010055 -0.016816 0.347217 0.022 Uiso 1 1 calc R U . . .
C44 C 0.0230(17) -0.1434(14) 0.3252(3) 0.015(3) Uani 1 1 d . U . . .
H44 H 0.085246 -0.180257 0.317626 0.018 Uiso 1 1 calc R U . . .
C45 C -0.0904(18) -0.1802(15) 0.3221(3) 0.019(3) Uani 1 1 d . U . . .
H45 H -0.152535 -0.141315 0.329372 0.023 Uiso 1 1 calc R U . . .
C46 C -0.1239(17) -0.2807(15) 0.3076(3) 0.017(3) Uani 1 1 d . U . . .
H46 H -0.063119 -0.323550 0.300717 0.020 Uiso 1 1 calc R U . . .
C47 C -0.2364(17) -0.3083(14) 0.3046(3) 0.016(3) Uani 1 1 d . U . . .
H47 H -0.298441 -0.262993 0.310619 0.020 Uiso 1 1 calc R U . . .
C48 C -0.2641(18) -0.4138(15) 0.2914(3) 0.017(3) Uani 1 1 d . U . . .
C50 C -0.419(2) -0.514(2) 0.2728(3) 0.030(4) Uani 1 1 d . U . . .
H50A H -0.377659 -0.586741 0.277024 0.036 Uiso 1 1 calc R U . . .
H50B H -0.505999 -0.525189 0.274238 0.036 Uiso 1 1 calc R U . . .
C51 C -0.390(2) -0.484(2) 0.2508(3) 0.030(4) Uani 1 1 d . U . . .
H51A H -0.402718 -0.552497 0.241877 0.044 Uiso 1 1 calc R U . . .
H51B H -0.305834 -0.459423 0.250012 0.044 Uiso 1 1 calc R U . . .
H51C H -0.441305 -0.419572 0.245986 0.044 Uiso 1 1 calc R U . . .
C56 C 0.489(2) 0.400(2) 0.4812(4) 0.030(5) Uani 1 1 d . U . . .
H56A H 0.514382 0.323465 0.475865 0.046 Uiso 1 1 calc R U . . .
H56B H 0.416737 0.425265 0.473629 0.046 Uiso 1 1 calc R U . . .
H56C H 0.472346 0.394048 0.496154 0.046 Uiso 1 1 calc R U . . .
Br80 Br -0.0172(2) 0.47481(17) 0.58495(4) 0.0304(5) Uani 1 1 d . U . . .
Br81 Br -0.25965(18) 0.93273(19) 0.52314(3) 0.0266(5) Uani 1 1 d . U . . .
O76 O 0.7801(12) -0.2492(10) 0.7142(2) 0.020(2) Uani 1 1 d . U . . .
O79 O 0.8577(13) -0.0670(11) 0.7153(2) 0.024(3) Uani 1 1 d . U . . .
O82 O -0.0881(15) 0.7367(14) 0.5228(2) 0.026(3) Uani 1 1 d . U . . .
C8 C -0.0993(16) 0.7658(14) 0.5426(3) 0.014(3) Uani 1 1 d . U . . .
C57 C -0.0623(17) 0.7622(16) 0.5804(3) 0.022(3) Uani 1 1 d . U . . .
C58 C -0.1327(17) 0.8596(16) 0.5827(3) 0.021(3) Uani 1 1 d . U . . .
H58 H -0.139475 0.893665 0.596262 0.026 Uiso 1 1 calc R U . . .
C59 C -0.1951(17) 0.9109(16) 0.5659(3) 0.022(3) Uani 1 1 d . U . . .
H59 H -0.245652 0.976440 0.568201 0.027 Uiso 1 1 calc R U . . .
C60 C -0.1823(18) 0.8649(16) 0.5458(3) 0.022(3) Uani 1 1 d . U . . .
C62 C -0.0389(16) 0.7185(15) 0.5599(3) 0.016(3) Uani 1 1 d . U . . .
H62 H 0.017650 0.657411 0.558008 0.020 Uiso 1 1 calc R U . . .
C63 C 0.0032(17) 0.7122(16) 0.5983(3) 0.019(3) Uani 1 1 d . U . . .
H63 H 0.025292 0.766568 0.608923 0.023 Uiso 1 1 calc R U . . .
C64 C 0.038(2) 0.5970(18) 0.6020(3) 0.020(4) Uani 1 1 d . U . . .
C65 C 0.1125(18) 0.5649(17) 0.6199(3) 0.022(4) Uani 1 1 d . U . . .
H65 H 0.133511 0.625251 0.629538 0.027 Uiso 1 1 calc R U . . .
C66 C 0.1534(17) 0.4588(17) 0.6239(3) 0.015(3) Uani 1 1 d . U . . .
H66 H 0.123137 0.396075 0.615590 0.018 Uiso 1 1 calc R U . . .
C67 C 0.2414(17) 0.4313(15) 0.6400(3) 0.017(3) Uani 1 1 d . U . . .
H67 H 0.268810 0.491960 0.649054 0.021 Uiso 1 1 calc R U . . .
C68 C 0.285(2) 0.3233(17) 0.6425(3) 0.022(4) Uani 1 1 d . U . . .
H68 H 0.255434 0.263979 0.633388 0.027 Uiso 1 1 calc R U . . .
C69 C 0.3745(18) 0.2892(16) 0.6582(3) 0.020(3) Uani 1 1 d . U . . .
H69 H 0.404062 0.347761 0.667478 0.024 Uiso 1 1 calc R U . . .
C70 C 0.4173(17) 0.1808(16) 0.6603(3) 0.018(3) Uani 1 1 d . U . . .
H70 H 0.386811 0.120574 0.651435 0.021 Uiso 1 1 calc R U . . .
C71 C 0.5091(17) 0.1527(16) 0.6756(3) 0.017(3) Uani 1 1 d . U . . .
H71 H 0.543523 0.213939 0.683778 0.021 Uiso 1 1 calc R U . . .
C72 C 0.5481(17) 0.0385(17) 0.6788(3) 0.021(3) Uani 1 1 d . U . . .
H72 H 0.509235 -0.022232 0.671187 0.025 Uiso 1 1 calc R U . . .
C73 C 0.6418(17) 0.0069(15) 0.6927(3) 0.015(3) Uani 1 1 d . U . . .
H73 H 0.682723 0.067607 0.699967 0.018 Uiso 1 1 calc R U . . .
C74 C 0.6778(18) -0.1087(16) 0.6962(3) 0.021(3) Uani 1 1 d . U . . .
H74 H 0.634275 -0.171257 0.689944 0.025 Uiso 1 1 calc R U . . .
C75 C 0.7793(16) -0.1334(14) 0.7092(3) 0.014(3) Uani 1 1 d . U . . .
C77 C 0.881(2) -0.290(2) 0.7274(3) 0.029(4) Uani 1 1 d . U . . .
H77A H 0.954933 -0.248705 0.723133 0.035 Uiso 1 1 calc R U . . .
H77B H 0.893122 -0.374645 0.725219 0.035 Uiso 1 1 calc R U . . .
C78 C 0.859(2) -0.2665(19) 0.7503(3) 0.027(4) Uani 1 1 d . U . . .
H78A H 0.776157 -0.287450 0.753666 0.040 Uiso 1 1 calc R U . . .
H78B H 0.871903 -0.183341 0.753359 0.040 Uiso 1 1 calc R U . . .
H78C H 0.913791 -0.313858 0.758885 0.040 Uiso 1 1 calc R U . . .
C83 C 0.000(2) 0.6407(16) 0.5191(3) 0.019(4) Uani 1 1 d . U . . .
H83A H 0.002493 0.623055 0.504036 0.028 Uiso 1 1 calc R U . . .
H83B H -0.024377 0.570504 0.526747 0.028 Uiso 1 1 calc R U . . .
H83C H 0.079304 0.665592 0.523923 0.028 Uiso 1 1 calc R U . . .
Br1 Br -0.27433(19) 1.40993(19) 0.52241(3) 0.0275(5) Uani 1 1 d . U . . .
Br10 Br 0.1668(2) 1.15488(18) 0.58653(4) 0.0290(5) Uani 1 1 d . U . . .
O103 O 0.8841(12) 0.3502(11) 0.7143(2) 0.022(3) Uani 1 1 d . U . . .
O106 O 0.6982(14) 0.2743(12) 0.7150(2) 0.027(3) Uani 1 1 d . U . . .
O109 O -0.0844(16) 1.2333(14) 0.5230(2) 0.028(3) Uani 1 1 d . U . . .
C84 C -0.1242(16) 1.1981(14) 0.5796(3) 0.016(3) Uani 1 1 d . U . . .
C85 C -0.2215(19) 1.2744(18) 0.5822(3) 0.027(4) Uani 1 1 d . U . . .
H85 H -0.256856 1.283431 0.595535 0.032 Uiso 1 1 calc R U . . .
C86 C -0.2656(17) 1.3364(15) 0.5651(3) 0.020(3) Uani 1 1 d . U . . .
H86 H -0.330769 1.388365 0.567139 0.024 Uiso 1 1 calc R U . . .
C87 C -0.2182(17) 1.3253(14) 0.5453(3) 0.015(3) Uani 1 1 d . U . . .
C88 C -0.1154(17) 1.2458(15) 0.5420(3) 0.015(3) Uani 1 1 d . U . . .
C89 C -0.073(2) 1.1840(17) 0.5595(3) 0.023(4) Uani 1 1 d . U . . .
H89 H -0.008027 1.131256 0.557856 0.028 Uiso 1 1 calc R U . . .
C90 C -0.0732(18) 1.1354(15) 0.5976(3) 0.021(3) Uani 1 1 d . U . . .
H90 H -0.130121 1.120996 0.608183 0.025 Uiso 1 1 calc R U . . .
C91 C 0.033(2) 1.094(2) 0.6023(4) 0.025(4) Uani 1 1 d . U . . .
C92 C 0.0654(19) 1.0234(17) 0.6199(3) 0.023(4) Uani 1 1 d . U . . .
H92 H 0.003874 1.007325 0.629615 0.028 Uiso 1 1 calc R U . . .
C93 C 0.1719(19) 0.9774(15) 0.6241(3) 0.018(3) Uani 1 1 d . U . . .
H93 H 0.236639 1.003657 0.615827 0.022 Uiso 1 1 calc R U . . .
C94 C 0.1992(17) 0.8919(16) 0.6400(3) 0.018(3) Uani 1 1 d . U . . .
H94 H 0.137378 0.866299 0.648982 0.022 Uiso 1 1 calc R U . . .
C95 C 0.3114(18) 0.8461(14) 0.6425(3) 0.016(3) Uani 1 1 d . U . . .
H95 H 0.373309 0.874200 0.633730 0.019 Uiso 1 1 calc R U . . .
C96 C 0.3403(16) 0.7565(14) 0.6579(3) 0.012(3) Uani 1 1 d . U . . .
H96 H 0.277956 0.727744 0.666490 0.014 Uiso 1 1 calc R U . . .
C97 C 0.4496(18) 0.7127(17) 0.6606(3) 0.021(3) Uani 1 1 d . U . . .
H97 H 0.511178 0.742557 0.652004 0.025 Uiso 1 1 calc R U . . .
C98 C 0.4817(19) 0.6237(16) 0.6756(3) 0.019(3) Uani 1 1 d . U . . .
H98 H 0.419053 0.592426 0.683852 0.023 Uiso 1 1 calc R U . . .
C99 C 0.5905(18) 0.5812(14) 0.6790(3) 0.018(3) Uani 1 1 d . U . . .
H99 H 0.653574 0.617238 0.671557 0.021 Uiso 1 1 calc R U . . .
C100 C 0.6226(17) 0.4892(15) 0.6924(3) 0.015(3) Uani 1 1 d . U . . .
H100 H 0.559779 0.451528 0.699705 0.018 Uiso 1 1 calc R U . . .
C101 C 0.7341(19) 0.4489(16) 0.6959(3) 0.023(3) Uani 1 1 d . U . . .
H101 H 0.797624 0.487630 0.689025 0.028 Uiso 1 1 calc R U . . .
C102 C 0.7646(18) 0.3521(16) 0.7093(3) 0.017(3) Uani 1 1 d . U . . .
C104 C 0.9233(19) 0.2503(15) 0.7274(3) 0.022(4) Uani 1 1 d . U . . .
H10A H 1.010449 0.238951 0.725698 0.027 Uiso 1 1 calc R U . . .
H10B H 0.882619 0.178367 0.722402 0.027 Uiso 1 1 calc R U . . .
C105 C 0.896(2) 0.2685(16) 0.7506(3) 0.027(4) Uani 1 1 d . U . . .
H10C H 0.815347 0.240556 0.753537 0.040 Uiso 1 1 calc R U . . .
H10D H 0.902114 0.351985 0.754022 0.040 Uiso 1 1 calc R U . . .
H10E H 0.954157 0.224491 0.759155 0.040 Uiso 1 1 calc R U . . .
C110 C 0.022(2) 1.1506(19) 0.5198(3) 0.024(4) Uani 1 1 d . U . . .
H11A H 0.042113 1.148256 0.504959 0.036 Uiso 1 1 calc R U . . .
H11B H 0.000246 1.071736 0.524562 0.036 Uiso 1 1 calc R U . . .
H11C H 0.090596 1.178871 0.527999 0.036 Uiso 1 1 calc R U . . .

loop_
_atom_site_aniso_label
_atom_site_aniso_U_11
_atom_site_aniso_U_22
_atom_site_aniso_U_33
_atom_site_aniso_U_23
_atom_site_aniso_U_13
_atom_site_aniso_U_12
Br16 0.0344(14) 0.0278(11) 0.0219(10) -0.0054(8) -0.0047(9) 0.0002(9)
Br20 0.0329(12) 0.0165(9) 0.0417(11) -0.0016(8) -0.0141(9) 0.0070(8)
Br53 0.0202(10) 0.0249(10) 0.0360(10) -0.0111(8) -0.0010(8) 0.0051(8)
Br54 0.0291(13) 0.0297(11) 0.0284(11) -0.0085(9) -0.0060(9) 0.0055(9)
O17 0.026(6) 0.015(6) 0.021(5) 0.003(4) 0.001(5) 0.002(5)
O32 0.024(6) 0.019(5) 0.033(6) -0.005(5) -0.008(5) -0.004(4)
O35 0.023(6) 0.022(6) 0.030(7) -0.003(5) -0.001(5) 0.001(5)
O49 0.019(5) 0.024(6) 0.026(5) -0.007(4) 0.001(4) 0.001(4)
O52 0.019(6) 0.013(5) 0.031(6) -0.002(4) 0.000(5) 0.007(4)
O55 0.026(6) 0.010(5) 0.016(5) -0.007(4) -0.001(4) -0.004(4)
C1 0.019(7) 0.007(6) 0.030(7) 0.005(5) -0.001(5) 0.006(5)
C2 0.020(8) 0.023(7) 0.035(7) 0.003(5) -0.001(5) -0.006(6)
C3 0.031(8) 0.008(6) 0.030(6) -0.005(5) 0.000(6) -0.004(5)
C4 0.017(7) 0.014(6) 0.022(6) 0.001(5) -0.001(5) 0.008(5)
C5 0.015(7) 0.017(7) 0.019(5) 0.003(5) -0.006(5) 0.005(5)
C6 0.027(7) 0.020(7) 0.025(6) 0.005(5) -0.003(5) -0.003(6)
C7 0.033(9) 0.025(6) 0.024(7) 0.003(6) -0.005(6) -0.001(6)
C9 0.024(8) 0.021(6) 0.018(7) -0.004(5) 0.008(6) 0.000(5)
C10 0.025(7) 0.005(6) 0.027(6) -0.003(5) 0.001(5) -0.001(5)
C11 0.036(9) 0.011(7) 0.024(6) -0.002(5) -0.003(6) -0.003(6)
C12 0.035(9) 0.029(8) 0.019(6) -0.002(5) -0.001(6) -0.007(6)
C13 0.024(8) 0.023(7) 0.030(6) -0.006(6) 0.002(6) 0.005(6)
C14 0.024(8) 0.016(7) 0.037(6) -0.005(5) 0.002(6) -0.012(6)
C15 0.015(5) 0.008(5) 0.025(5) 0.002(4) 0.002(4) 0.002(4)
C18 0.020(9) 0.042(10) 0.025(10) 0.004(8) -0.010(7) -0.013(8)
C21 0.028(8) 0.019(6) 0.020(7) 0.004(5) 0.000(6) 0.000(6)
C22 0.022(8) 0.023(7) 0.026(7) 0.005(6) -0.001(6) 0.002(6)
C23 0.021(7) 0.015(6) 0.020(7) 0.002(5) 0.003(6) 0.003(5)
C24 0.015(7) 0.017(6) 0.016(7) -0.005(5) 0.004(5) 0.004(5)
C25 0.015(7) 0.016(6) 0.027(7) -0.005(5) -0.003(6) 0.007(5)
C26 0.019(7) 0.011(6) 0.019(7) 0.000(5) 0.004(5) -0.002(5)
C27 0.025(8) 0.022(6) 0.019(7) 0.001(6) 0.000(6) -0.003(6)
C28 0.020(7) 0.020(6) 0.019(7) 0.001(5) 0.000(6) -0.004(5)
C29 0.018(7) 0.016(6) 0.017(7) 0.005(5) 0.000(5) -0.007(5)
C30 0.015(7) 0.014(6) 0.023(7) 0.002(5) 0.001(5) -0.004(5)
C31 0.023(7) 0.015(5) 0.014(7) -0.002(5) 0.004(5) -0.006(4)
C33 0.025(8) 0.030(8) 0.025(7) -0.007(6) -0.006(6) -0.008(6)
C34 0.031(9) 0.018(8) 0.034(7) 0.004(6) -0.011(6) -0.014(7)
C36 0.025(7) 0.021(7) 0.024(7) -0.003(6) 0.002(5) 0.006(5)
C37 0.031(7) 0.010(6) 0.022(7) -0.001(5) -0.001(6) 0.002(5)
C38 0.019(7) 0.013(6) 0.028(7) -0.005(6) 0.001(6) 0.001(5)
C39 0.024(7) 0.008(6) 0.025(7) -0.002(5) -0.002(6) -0.002(5)
C40 0.021(7) 0.014(6) 0.024(7) -0.006(5) -0.004(6) 0.000(5)
C41 0.022(7) 0.025(7) 0.020(7) -0.004(6) 0.001(6) -0.006(6)
C42 0.025(7) 0.025(7) 0.024(7) -0.005(6) -0.006(6) 0.004(6)
C43 0.023(7) 0.012(6) 0.018(7) 0.002(5) -0.003(6) 0.001(5)
C44 0.020(6) 0.007(6) 0.018(7) 0.000(5) 0.002(5) 0.003(5)
C45 0.020(7) 0.017(7) 0.020(7) 0.001(5) 0.003(6) 0.003(5)
C46 0.020(6) 0.012(6) 0.018(7) -0.001(5) -0.003(5) 0.011(5)
C47 0.020(5) 0.011(5) 0.018(5) 0.002(4) -0.001(4) 0.004(4)
C48 0.020(6) 0.012(6) 0.020(7) 0.001(5) 0.002(5) 0.000(4)
C50 0.028(9) 0.033(8) 0.029(7) -0.006(6) -0.002(6) -0.011(7)
C51 0.020(10) 0.041(11) 0.027(7) -0.006(7) -0.002(7) 0.002(8)
C56 0.031(10) 0.035(10) 0.025(10) 0.009(8) -0.001(8) -0.004(8)
Br80 0.0337(12) 0.0169(9) 0.0401(11) -0.0030(8) -0.0153(9) 0.0052(8)
Br81 0.0217(11) 0.0268(10) 0.0313(11) 0.0032(8) -0.0035(8) 0.0203(8)
O76 0.019(6) 0.010(4) 0.031(6) 0.004(4) -0.004(5) 0.004(4)
O79 0.020(6) 0.018(6) 0.035(7) -0.002(5) -0.002(5) -0.005(4)
O82 0.023(7) 0.036(7) 0.020(5) -0.007(5) 0.003(5) 0.009(5)
C8 0.015(7) 0.005(6) 0.022(5) 0.000(5) -0.003(5) 0.002(5)
C57 0.019(7) 0.020(7) 0.026(6) -0.004(5) -0.004(5) 0.010(6)
C58 0.017(7) 0.018(7) 0.029(7) -0.003(5) -0.001(6) 0.006(5)
C59 0.017(7) 0.020(7) 0.030(6) 0.002(5) 0.001(6) 0.009(6)
C60 0.022(8) 0.014(7) 0.028(6) 0.002(5) -0.003(6) 0.012(6)
C62 0.013(7) 0.011(6) 0.025(5) 0.001(5) -0.001(5) 0.010(5)
C63 0.019(7) 0.019(6) 0.020(6) 0.000(5) -0.007(6) 0.002(5)
C64 0.017(7) 0.022(7) 0.021(7) -0.001(5) 0.001(6) 0.004(5)
C65 0.019(8) 0.021(6) 0.026(7) -0.003(5) -0.007(6) 0.004(6)
C66 0.014(7) 0.022(6) 0.010(6) -0.001(5) 0.003(5) 0.001(5)
C67 0.016(7) 0.017(6) 0.018(6) -0.002(5) 0.003(5) 0.000(5)
C68 0.025(8) 0.022(7) 0.020(7) -0.003(5) -0.002(6) 0.004(6)
C69 0.024(8) 0.020(6) 0.017(7) 0.000(5) -0.001(6) 0.005(6)
C70 0.016(7) 0.018(6) 0.020(7) 0.000(5) -0.002(6) 0.000(5)
C71 0.015(7) 0.019(6) 0.017(7) -0.001(5) -0.001(5) 0.002(5)
C72 0.018(7) 0.023(7) 0.021(7) 0.000(5) 0.000(6) 0.002(5)
C73 0.015(7) 0.016(6) 0.015(6) 0.003(5) 0.005(5) -0.001(5)
C74 0.023(7) 0.015(6) 0.025(7) 0.003(5) -0.004(6) 0.000(5)
C75 0.017(6) 0.005(5) 0.021(7) 0.002(5) 0.003(5) 0.000(4)
C77 0.030(8) 0.032(8) 0.025(7) 0.002(6) -0.004(6) 0.016(7)
C78 0.032(11) 0.028(10) 0.021(7) 0.010(7) 0.007(7) 0.000(8)
C83 0.027(10) 0.011(7) 0.019(8) 0.000(6) 0.005(7) -0.002(6)
Br1 0.0300(13) 0.0246(10) 0.0278(11) 0.0041(8) -0.0026(9) 0.0215(9)
Br10 0.0200(11) 0.0289(10) 0.0383(11) 0.0095(8) -0.0006(8) 0.0030(8)
O103 0.017(5) 0.014(5) 0.034(6) 0.007(4) -0.004(5) 0.005(4)
O106 0.030(7) 0.019(6) 0.033(7) 0.001(5) -0.006(6) -0.006(5)
O109 0.029(7) 0.033(7) 0.021(5) 0.002(5) 0.003(5) 0.017(6)
C84 0.017(7) 0.006(6) 0.026(6) 0.000(5) 0.000(5) 0.000(5)
C85 0.025(8) 0.031(8) 0.025(7) 0.002(6) 0.001(6) 0.014(6)
C86 0.020(8) 0.013(7) 0.028(6) 0.002(5) -0.001(5) 0.009(6)
C87 0.015(5) 0.008(5) 0.023(5) 0.000(4) 0.001(4) 0.004(4)
C88 0.015(5) 0.009(5) 0.020(5) 0.003(4) 0.000(4) 0.005(4)
C89 0.026(8) 0.021(8) 0.023(6) 0.004(5) -0.003(5) 0.013(6)
C90 0.026(7) 0.015(7) 0.021(6) -0.004(5) -0.003(5) 0.004(5)
C91 0.025(7) 0.029(8) 0.022(7) -0.001(6) -0.008(6) -0.003(6)
C92 0.024(7) 0.021(7) 0.023(7) 0.001(6) -0.002(6) -0.001(6)
C93 0.030(7) 0.008(6) 0.016(7) -0.003(5) 0.001(6) 0.006(5)
C94 0.017(7) 0.017(7) 0.021(7) 0.002(5) -0.002(5) -0.005(5)
C95 0.021(7) 0.002(6) 0.026(7) 0.003(5) 0.000(6) 0.000(5)
C96 0.016(5) 0.005(5) 0.015(5) -0.003(4) 0.003(4) 0.000(4)
C97 0.018(6) 0.020(7) 0.024(7) 0.003(6) 0.002(6) 0.004(5)
C98 0.024(7) 0.014(7) 0.020(7) -0.005(5) -0.005(6) 0.006(5)
C99 0.021(7) 0.010(6) 0.022(7) 0.001(5) -0.002(6) 0.003(5)
C100 0.017(5) 0.014(5) 0.015(5) 0.001(4) 0.001(4) 0.012(4)
C101 0.023(7) 0.022(7) 0.025(7) 0.004(5) 0.000(6) 0.011(6)
C102 0.018(6) 0.015(6) 0.017(7) -0.003(5) -0.003(5) 0.004(5)
C104 0.026(8) 0.011(6) 0.031(7) 0.005(5) -0.006(6) 0.006(6)
C105 0.038(11) 0.012(8) 0.031(7) 0.001(6) -0.010(8) 0.001(7)
C110 0.027(10) 0.027(9) 0.018(9) 0.006(7) 0.009(7) 0.010(7)

loop_
_atom_type_symbol
_atom_type_description
_atom_type_scat_dispersion_real
_atom_type_scat_dispersion_imag
_atom_type_scat_source
C C 0.0181 0.0091 'International Tables Vol C Tables 4.2.6.8 and 6.1.1.4'
H H 0.0000 0.0000 'International Tables Vol C Tables 4.2.6.8 and 6.1.1.4'
Br Br -0.6763 1.2805 'International Tables Vol C Tables 4.2.6.8 and 6.1.1.4'
O O 0.0492 0.0322 'International Tables Vol C Tables 4.2.6.8 and 6.1.1.4'

loop_
_geom_angle_atom_site_label_1
_geom_angle_atom_site_label_2
_geom_angle_atom_site_label_3
_geom_angle
_geom_angle_site_symmetry_1
_geom_angle_site_symmetry_3
_geom_angle_publ_flag
C18 O17 C12 121.0(18) . . ?
C31 O32 C33 114.5(16) . . ?
C48 O49 C50 115.9(15) . . ?
C56 O55 C4 117.7(16) . . ?
C2 C1 H1 120.7 . . ?
C6 C1 H1 120.7 . . ?
C6 C1 C2 118.6(18) . . ?
C1 C2 H2 120.6 . . ?
C3 C2 C1 118.9(18) . . ?
C3 C2 H2 120.6 . . ?
C2 C3 Br54 119.0(15) . . ?
C4 C3 Br54 119.6(15) . . ?
C4 C3 C2 121.2(17) . . ?
C3 C4 O55 118.5(17) . . ?
C3 C4 C5 120.5(18) . . ?
C5 C4 O55 120.5(17) . . ?
C4 C5 H5 120.7 . . ?
C4 C5 C6 118.6(18) . . ?
C6 C5 H5 120.7 . . ?
C1 C6 C5 121.3(18) . . ?
C1 C6 C36 116.6(17) . . ?
C5 C6 C36 122.0(18) . . ?
C9 C7 H7 115.8 . . ?
C9 C7 C10 128.5(19) . . ?
C10 C7 H7 115.8 . . ?
C7 C9 Br20 120.9(17) . . ?
C7 C9 C21 127(2) . . ?
C21 C9 Br20 111.7(14) . . ?
C11 C10 C7 127.0(17) . . ?
C11 C10 C15 119.0(17) . . ?
C15 C10 C7 113.9(16) . . ?
C10 C11 H11 119.3 . . ?
C10 C11 C12 121.4(19) . . ?
C12 C11 H11 119.3 . . ?
C11 C12 O17 119.0(19) . . ?
C13 C12 O17 120.4(19) . . ?
C13 C12 C11 120(2) . . ?
C12 C13 Br16 118.6(16) . . ?
C12 C13 C14 118.4(19) . . ?
C14 C13 Br16 123.0(16) . . ?
C13 C14 H14 118.5 . . ?
C13 C14 C15 122.9(17) . . ?
C15 C14 H14 118.5 . . ?
C10 C15 H15 121.1 . . ?
C14 C15 C10 117.9(16) . . ?
C14 C15 H15 121.1 . . ?
O17 C18 H18A 109.5 . . ?
O17 C18 H18B 109.5 . . ?
O17 C18 H18C 109.5 . . ?
H18A C18 H18B 109.5 . . ?
H18A C18 H18C 109.5 . . ?
H18B C18 H18C 109.5 . . ?
C9 C21 H21 115.1 . . ?
C22 C21 C9 129.8(18) . . ?
C22 C21 H21 115.1 . . ?
C21 C22 H22 117.0 . . ?
C21 C22 C23 125.9(18) . . ?
C23 C22 H22 117.0 . . ?
C22 C23 H23 117.6 . . ?
C24 C23 C22 124.8(18) . . ?
C24 C23 H23 117.6 . . ?
C23 C24 H24 117.2 . . ?
C23 C24 C25 125.6(18) . . ?
C25 C24 H24 117.2 . . ?
C24 C25 H25 117.7 . . ?
C26 C25 C24 124.5(18) . . ?
C26 C25 H25 117.7 . . ?
C25 C26 H26 115.3 . . ?
C25 C26 C27 129.5(18) . . ?
C27 C26 H26 115.3 . . ?
C26 C27 H27 117.0 . . ?
C28 C27 C26 126.0(19) . . ?
C28 C27 H27 117.0 . . ?
C27 C28 H28 118.3 . . ?
C27 C28 C29 123.4(18) . . ?
C29 C28 H28 118.3 . . ?
C28 C29 H29 118.9 . . ?
C30 C29 C28 122.2(18) . . ?
C30 C29 H29 118.9 . . ?
C29 C30 H30 118.5 . . ?
C29 C30 C31 123.1(17) . . ?
C31 C30 H30 118.5 . . ?
O32 C31 C30 111.2(16) . . ?
O35 C31 O32 127.5(18) . . ?
O35 C31 C30 121.3(16) . . ?
O32 C33 H33A 109.7 . . ?
O32 C33 H33B 109.7 . . ?
O32 C33 C34 110.0(16) . . ?
H33A C33 H33B 108.2 . . ?
C34 C33 H33A 109.7 . . ?
C34 C33 H33B 109.7 . . ?
C33 C34 H34A 109.5 . . ?
C33 C34 H34B 109.5 . . ?
C33 C34 H34C 109.5 . . ?
H34A C34 H34B 109.5 . . ?
H34A C34 H34C 109.5 . . ?
H34B C34 H34C 109.5 . . ?
C6 C36 H36 115.8 . . ?
C37 C36 C6 128.3(19) . . ?
C37 C36 H36 115.8 . . ?
C36 C37 Br53 123.6(16) . . ?
C36 C37 C38 124(2) . . ?
C38 C37 Br53 112.2(16) . . ?
C37 C38 H38 116.2 . . ?
C39 C38 C37 127.5(19) . . ?
C39 C38 H38 116.2 . . ?
C38 C39 H39 118.6 . . ?
C38 C39 C40 122.8(19) . . ?
C40 C39 H39 118.6 . . ?
C39 C40 H40 118.2 . . ?
C41 C40 C39 124(2) . . ?
C41 C40 H40 118.2 . . ?
C40 C41 H41 116.6 . . ?
C40 C41 C42 127(2) . . ?
C42 C41 H41 116.6 . . ?
C41 C42 H42 117.9 . . ?
C43 C42 C41 124(2) . . ?
C43 C42 H42 117.9 . . ?
C42 C43 H43 117.3 . . ?
C42 C43 C44 125.3(19) . . ?
C44 C43 H43 117.3 . . ?
C43 C44 H44 118.8 . . ?
C45 C44 C43 122.5(18) . . ?
C45 C44 H44 118.8 . . ?
C44 C45 H45 118.3 . . ?
C44 C45 C46 123.4(17) . . ?
C46 C45 H45 118.3 . . ?
C45 C46 H46 120.0 . . ?
C47 C46 C45 120.1(17) . . ?
C47 C46 H46 120.0 . . ?
C46 C47 H47 121.0 . . ?
C46 C47 C48 117.9(17) . . ?
C48 C47 H47 121.0 . . ?
O49 C48 C47 109.6(16) . . ?
O52 C48 O49 126.7(17) . . ?
O52 C48 C47 123.6(18) . . ?
O49 C50 H50A 110.2 . . ?
O49 C50 H50B 110.2 . . ?
H50A C50 H50B 108.5 . . ?
C51 C50 O49 107.7(17) . . ?
C51 C50 H50A 110.2 . . ?
C51 C50 H50B 110.2 . . ?
C50 C51 H51A 109.5 . . ?
C50 C51 H51B 109.5 . . ?
C50 C51 H51C 109.5 . . ?
H51A C51 H51B 109.5 . . ?
H51A C51 H51C 109.5 . . ?
H51B C51 H51C 109.5 . . ?
O55 C56 H56A 109.5 . . ?
O55 C56 H56B 109.5 . . ?
O55 C56 H56C 109.5 . . ?
H56A C56 H56B 109.5 . . ?
H56A C56 H56C 109.5 . . ?
H56B C56 H56C 109.5 . . ?
C75 O76 C77 116.3(16) . . ?
C8 O82 C83 114.1(15) . . ?
O82 C8 C60 113.2(15) . . ?
O82 C8 C62 127.7(16) . . ?
C62 C8 C60 119.1(16) . . ?
C58 C57 C62 119.5(16) . . ?
C58 C57 C63 121.0(16) . . ?
C62 C57 C63 118.9(15) . . ?
C57 C58 H58 118.7 . . ?
C57 C58 C59 122.5(17) . . ?
C59 C58 H58 118.7 . . ?
C58 C59 H59 120.3 . . ?
C60 C59 C58 119.4(16) . . ?
C60 C59 H59 120.3 . . ?
C8 C60 Br81 120.0(13) . . ?
C59 C60 Br81 120.7(13) . . ?
C59 C60 C8 119.1(16) . . ?
C8 C62 C57 119.8(15) . . ?
C8 C62 H62 120.1 . . ?
C57 C62 H62 120.1 . . ?
C57 C63 H63 115.2 . . ?
C64 C63 C57 129.6(17) . . ?
C64 C63 H63 115.2 . . ?
C63 C64 Br80 121.1(15) . . ?
C63 C64 C65 121.9(18) . . ?
C65 C64 Br80 116.9(14) . . ?
C64 C65 H65 117.4 . . ?
C66 C65 C64 125.2(18) . . ?
C66 C65 H65 117.4 . . ?
C65 C66 H66 117.8 . . ?
C65 C66 C67 124.4(18) . . ?
C67 C66 H66 117.8 . . ?
C66 C67 H67 119.1 . . ?
C68 C67 C66 121.9(17) . . ?
C68 C67 H67 119.1 . . ?
C67 C68 H68 117.5 . . ?
C67 C68 C69 125.1(18) . . ?
C69 C68 H68 117.5 . . ?
C68 C69 H69 118.1 . . ?
C70 C69 C68 123.9(18) . . ?
C70 C69 H69 118.1 . . ?
C69 C70 H70 119.2 . . ?
C69 C70 C71 121.6(18) . . ?
C71 C70 H70 119.2 . . ?
C70 C71 H71 119.1 . . ?
C72 C71 C70 121.8(17) . . ?
C72 C71 H71 119.1 . . ?
C71 C72 H72 117.9 . . ?
C71 C72 C73 124.2(18) . . ?
C73 C72 H72 117.9 . . ?
C72 C73 H73 118.2 . . ?
C74 C73 C72 123.6(18) . . ?
C74 C73 H73 118.2 . . ?
C73 C74 H74 119.8 . . ?
C73 C74 C75 120.5(17) . . ?
C75 C74 H74 119.8 . . ?
O76 C75 C74 109.5(15) . . ?
O79 C75 O76 121.7(16) . . ?
O79 C75 C74 128.8(16) . . ?
O76 C77 H77A 109.4 . . ?
O76 C77 H77B 109.4 . . ?
O76 C77 C78 111.3(17) . . ?
H77A C77 H77B 108.0 . . ?
C78 C77 H77A 109.4 . . ?
C78 C77 H77B 109.4 . . ?
C77 C78 H78A 109.5 . . ?
C77 C78 H78B 109.5 . . ?
C77 C78 H78C 109.5 . . ?
H78A C78 H78B 109.5 . . ?
H78A C78 H78C 109.5 . . ?
H78B C78 H78C 109.5 . . ?
O82 C83 H83A 109.5 . . ?
O82 C83 H83B 109.5 . . ?
O82 C83 H83C 109.5 . . ?
H83A C83 H83B 109.5 . . ?
H83A C83 H83C 109.5 . . ?
H83B C83 H83C 109.5 . . ?
C102 O103 C104 115.2(15) . . ?
C88 O109 C110 114.4(15) . . ?
C85 C84 C89 119.7(16) . . ?
C85 C84 C90 120.5(17) . . ?
C89 C84 C90 119.7(16) . . ?
C84 C85 H85 120.1 . . ?
C86 C85 C84 119.7(18) . . ?
C86 C85 H85 120.1 . . ?
C85 C86 H86 118.8 . . ?
C85 C86 C87 122.4(17) . . ?
C87 C86 H86 118.8 . . ?
C86 C87 Br1 122.9(13) . . ?
C86 C87 C88 119.4(16) . . ?
C88 C87 Br1 117.7(13) . . ?
O109 C88 C87 115.0(16) . . ?
O109 C88 C89 127.5(17) . . ?
C89 C88 C87 117.0(17) . . ?
C84 C89 H89 119.1 . . ?
C88 C89 C84 121.7(18) . . ?
C88 C89 H89 119.1 . . ?
C84 C90 H90 112.7 . . ?
C91 C90 C84 135(2) . . ?
C91 C90 H90 112.7 . . ?
C90 C91 Br10 117.0(17) . . ?
C90 C91 C92 127(2) . . ?
C92 C91 Br10 115.1(17) . . ?
C91 C92 H92 116.5 . . ?
C93 C92 C91 127(2) . . ?
C93 C92 H92 116.5 . . ?
C92 C93 H93 116.7 . . ?
C92 C93 C94 127(2) . . ?
C94 C93 H93 116.7 . . ?
C93 C94 H94 119.0 . . ?
C95 C94 C93 122.0(18) . . ?
C95 C94 H94 119.0 . . ?
C94 C95 H95 118.5 . . ?
C94 C95 C96 123.0(18) . . ?
C96 C95 H95 118.5 . . ?
C95 C96 H96 118.3 . . ?
C97 C96 C95 123.4(18) . . ?
C97 C96 H96 118.3 . . ?
C96 C97 H97 117.5 . . ?
C96 C97 C98 125.1(19) . . ?
C98 C97 H97 117.5 . . ?
C97 C98 H98 116.9 . . ?
C99 C98 C97 126(2) . . ?
C99 C98 H98 116.9 . . ?
C98 C99 H99 116.4 . . ?
C98 C99 C100 127(2) . . ?
C100 C99 H99 116.4 . . ?
C99 C100 H100 116.9 . . ?
C101 C100 C99 126(2) . . ?
C101 C100 H100 116.9 . . ?
C100 C101 H101 117.4 . . ?
C100 C101 C102 125(2) . . ?
C102 C101 H101 117.4 . . ?
O103 C102 C101 112.1(18) . . ?
O106 C102 O103 121.1(17) . . ?
O106 C102 C101 126.7(19) . . ?
O103 C104 H10A 109.1 . . ?
O103 C104 H10B 109.1 . . ?
O103 C104 C105 112.5(15) . . ?
H10A C104 H10B 107.8 . . ?
C105 C104 H10A 109.1 . . ?
C105 C104 H10B 109.1 . . ?
C104 C105 H10C 109.5 . . ?
C104 C105 H10D 109.5 . . ?
C104 C105 H10E 109.5 . . ?
H10C C105 H10D 109.5 . . ?
H10C C105 H10E 109.5 . . ?
H10D C105 H10E 109.5 . . ?
O109 C110 H11A 109.5 . . ?
O109 C110 H11B 109.5 . . ?
O109 C110 H11C 109.5 . . ?
H11A C110 H11B 109.5 . . ?
H11A C110 H11C 109.5 . . ?
H11B C110 H11C 109.5 . . ?

loop_
_geom_bond_atom_site_label_1
_geom_bond_atom_site_label_2
_geom_bond_distance
_geom_bond_site_symmetry_2
_geom_bond_publ_flag
Br16 C13 1.89(2) . ?
Br20 C9 1.97(2) . ?
Br53 C37 1.92(2) . ?
Br54 C3 1.908(19) . ?
O17 C12 1.41(3) . ?
O17 C18 1.32(3) . ?
O32 C31 1.33(2) . ?
O32 C33 1.46(2) . ?
O35 C31 1.20(2) . ?
O49 C48 1.31(2) . ?
O49 C50 1.50(2) . ?
O52 C48 1.22(2) . ?
O55 C4 1.42(2) . ?
O55 C56 1.40(3) . ?
C1 H1 0.9500 . ?
C1 C2 1.43(3) . ?
C1 C6 1.37(3) . ?
C2 H2 0.9500 . ?
C2 C3 1.39(3) . ?
C3 C4 1.35(3) . ?
C4 C5 1.40(3) . ?
C5 H5 0.9500 . ?
C5 C6 1.40(3) . ?
C6 C36 1.51(3) . ?
C7 H7 0.9500 . ?
C7 C9 1.30(3) . ?
C7 C10 1.50(3) . ?
C9 C21 1.43(3) . ?
C10 C11 1.36(3) . ?
C10 C15 1.41(2) . ?
C11 H11 0.9500 . ?
C11 C12 1.40(3) . ?
C12 C13 1.36(3) . ?
C13 C14 1.37(3) . ?
C14 H14 0.9500 . ?
C14 C15 1.39(3) . ?
C15 H15 0.9500 . ?
C18 H18A 0.9800 . ?
C18 H18B 0.9800 . ?
C18 H18C 0.9800 . ?
C21 H21 0.9500 . ?
C21 C22 1.39(3) . ?
C22 H22 0.9500 . ?
C22 C23 1.41(3) . ?
C23 H23 0.9500 . ?
C23 C24 1.36(3) . ?
C24 H24 0.9500 . ?
C24 C25 1.39(3) . ?
C25 H25 0.9500 . ?
C25 C26 1.35(3) . ?
C26 H26 0.9500 . ?
C26 C27 1.45(3) . ?
C27 H27 0.9500 . ?
C27 C28 1.30(3) . ?
C28 H28 0.9500 . ?
C28 C29 1.48(3) . ?
C29 H29 0.9500 . ?
C29 C30 1.29(3) . ?
C30 H30 0.9500 . ?
C30 C31 1.53(3) . ?
C33 H33A 0.9900 . ?
C33 H33B 0.9900 . ?
C33 C34 1.53(3) . ?
C34 H34A 0.9800 . ?
C34 H34B 0.9800 . ?
C34 H34C 0.9800 . ?
C36 H36 0.9500 . ?
C36 C37 1.32(3) . ?
C37 C38 1.48(3) . ?
C38 H38 0.9500 . ?
C38 C39 1.36(3) . ?
C39 H39 0.9500 . ?
C39 C40 1.44(2) . ?
C40 H40 0.9500 . ?
C40 C41 1.35(3) . ?
C41 H41 0.9500 . ?
C41 C42 1.43(3) . ?
C42 H42 0.9500 . ?
C42 C43 1.36(3) . ?
C43 H43 0.9500 . ?
C43 C44 1.43(2) . ?
C44 H44 0.9500 . ?
C44 C45 1.35(3) . ?
C45 H45 0.9500 . ?
C45 C46 1.52(2) . ?
C46 H46 0.9500 . ?
C46 C47 1.31(3) . ?
C47 H47 0.9500 . ?
C47 C48 1.50(2) . ?
C50 H50A 0.9900 . ?
C50 H50B 0.9900 . ?
C50 C51 1.48(3) . ?
C51 H51A 0.9800 . ?
C51 H51B 0.9800 . ?
C51 H51C 0.9800 . ?
C56 H56A 0.9800 . ?
C56 H56B 0.9800 . ?
C56 H56C 0.9800 . ?
Br80 C64 1.87(2) . ?
Br81 C60 1.849(18) . ?
O76 C75 1.36(2) . ?
O76 C77 1.47(2) . ?
O79 C75 1.22(2) . ?
O82 C8 1.32(2) . ?
O82 C83 1.49(3) . ?
C8 C60 1.48(2) . ?
C8 C62 1.40(2) . ?
C57 C58 1.37(2) . ?
C57 C62 1.43(3) . ?
C57 C63 1.46(2) . ?
C58 H58 0.9500 . ?
C58 C59 1.40(2) . ?
C59 H59 0.9500 . ?
C59 C60 1.39(3) . ?
C62 H62 0.9500 . ?
C63 H63 0.9500 . ?
C63 C64 1.39(3) . ?
C64 C65 1.45(3) . ?
C65 H65 0.9500 . ?
C65 C66 1.32(3) . ?
C66 H66 0.9500 . ?
C66 C67 1.45(3) . ?
C67 H67 0.9500 . ?
C67 C68 1.34(3) . ?
C68 H68 0.9500 . ?
C68 C69 1.46(3) . ?
C69 H69 0.9500 . ?
C69 C70 1.33(3) . ?
C70 H70 0.9500 . ?
C70 C71 1.45(3) . ?
C71 H71 0.9500 . ?
C71 C72 1.39(3) . ?
C72 H72 0.9500 . ?
C72 C73 1.41(3) . ?
C73 H73 0.9500 . ?
C73 C74 1.40(2) . ?
C74 H74 0.9500 . ?
C74 C75 1.43(3) . ?
C77 H77A 0.9900 . ?
C77 H77B 0.9900 . ?
C77 C78 1.51(3) . ?
C78 H78A 0.9800 . ?
C78 H78B 0.9800 . ?
C78 H78C 0.9800 . ?
C83 H83A 0.9800 . ?
C83 H83B 0.9800 . ?
C83 H83C 0.9800 . ?
Br1 C87 1.855(17) . ?
Br10 C91 1.94(3) . ?
O103 C102 1.37(2) . ?
O103 C104 1.48(2) . ?
O106 C102 1.22(3) . ?
O109 C88 1.28(2) . ?
O109 C110 1.53(3) . ?
C84 C85 1.41(2) . ?
C84 C89 1.42(3) . ?
C84 C90 1.46(2) . ?
C85 H85 0.9500 . ?
C85 C86 1.38(3) . ?
C86 H86 0.9500 . ?
C86 C87 1.38(3) . ?
C87 C88 1.48(2) . ?
C88 C89 1.40(3) . ?
C89 H89 0.9500 . ?
C90 H90 0.9500 . ?
C90 C91 1.31(3) . ?
C91 C92 1.43(3) . ?
C92 H92 0.9500 . ?
C92 C93 1.33(3) . ?
C93 H93 0.9500 . ?
C93 C94 1.44(2) . ?
C94 H94 0.9500 . ?
C94 C95 1.37(3) . ?
C95 H95 0.9500 . ?
C95 C96 1.45(2) . ?
C96 H96 0.9500 . ?
C96 C97 1.33(3) . ?
C97 H97 0.9500 . ?
C97 C98 1.44(3) . ?
C98 H98 0.9500 . ?
C98 C99 1.33(3) . ?
C99 H99 0.9500 . ?
C99 C100 1.40(2) . ?
C100 H100 0.9500 . ?
C100 C101 1.35(3) . ?
C101 H101 0.9500 . ?
C101 C102 1.44(3) . ?
C104 H10A 0.9900 . ?
C104 H10B 0.9900 . ?
C104 C105 1.53(3) . ?
C105 H10C 0.9800 . ?
C105 H10D 0.9800 . ?
C105 H10E 0.9800 . ?
C110 H11A 0.9800 . ?
C110 H11B 0.9800 . ?
C110 H11C 0.9800 . ?

loop_
_geom_torsion_atom_site_label_1
_geom_torsion_atom_site_label_2
_geom_torsion_atom_site_label_3
_geom_torsion_atom_site_label_4
_geom_torsion
_geom_torsion_site_symmetry_1
_geom_torsion_site_symmetry_2
_geom_torsion_site_symmetry_3
_geom_torsion_site_symmetry_4
_geom_torsion_publ_flag
Br16 C13 C14 C15 178.3(16) . . . . ?
Br20 C9 C21 C22 7(3) . . . . ?
Br53 C37 C38 C39 -5(3) . . . . ?
Br54 C3 C4 O55 2(2) . . . . ?
Br54 C3 C4 C5 175.1(14) . . . . ?
O17 C12 C13 Br16 6(3) . . . . ?
O17 C12 C13 C14 -176(2) . . . . ?
O55 C4 C5 C6 179.2(16) . . . . ?
C1 C2 C3 Br54 -179.5(14) . . . . ?
C1 C2 C3 C4 6(3) . . . . ?
C1 C6 C36 C37 -146(2) . . . . ?
C2 C1 C6 C5 -6(3) . . . . ?
C2 C1 C6 C36 176.7(16) . . . . ?
C2 C3 C4 O55 177.1(18) . . . . ?
C2 C3 C4 C5 -10(3) . . . . ?
C3 C4 C5 C6 7(3) . . . . ?
C4 C5 C6 C1 1(3) . . . . ?
C4 C5 C6 C36 179.0(17) . . . . ?
C5 C6 C36 C37 36(3) . . . . ?
C6 C1 C2 C3 2(3) . . . . ?
C6 C36 C37 Br53 4(3) . . . . ?
C6 C36 C37 C38 -168.5(18) . . . . ?
C7 C9 C21 C22 -169(2) . . . . ?
C7 C10 C11 C12 -177(2) . . . . ?
C7 C10 C15 C14 177.7(17) . . . . ?
C9 C7 C10 C11 -35(4) . . . . ?
C9 C7 C10 C15 149(2) . . . . ?
C9 C21 C22 C23 175(2) . . . . ?
C10 C7 C9 Br20 -6(3) . . . . ?
C10 C7 C9 C21 170(2) . . . . ?
C10 C11 C12 O17 176.2(19) . . . . ?
C10 C11 C12 C13 0(4) . . . . ?
C11 C10 C15 C14 2(3) . . . . ?
C11 C12 C13 Br16 -178.0(17) . . . . ?
C11 C12 C13 C14 0(3) . . . . ?
C12 C13 C14 C15 0(3) . . . . ?
C13 C14 C15 C10 -1(3) . . . . ?
C15 C10 C11 C12 -1(3) . . . . ?
C18 O17 C12 C11 -4(3) . . . . ?
C18 O17 C12 C13 172(2) . . . . ?
C21 C22 C23 C24 -178(2) . . . . ?
C22 C23 C24 C25 174(2) . . . . ?
C23 C24 C25 C26 176.2(19) . . . . ?
C24 C25 C26 C27 179.3(19) . . . . ?
C25 C26 C27 C28 179(2) . . . . ?
C26 C27 C28 C29 176.5(19) . . . . ?
C27 C28 C29 C30 177(2) . . . . ?
C28 C29 C30 C31 175.2(17) . . . . ?
C29 C30 C31 O32 164.7(18) . . . . ?
C29 C30 C31 O35 -14(3) . . . . ?
C31 O32 C33 C34 79(2) . . . . ?
C33 O32 C31 O35 -1(3) . . . . ?
C33 O32 C31 C30 -178.9(15) . . . . ?
C36 C37 C38 C39 168(2) . . . . ?
C37 C38 C39 C40 -176.4(19) . . . . ?
C38 C39 C40 C41 176.5(19) . . . . ?
C39 C40 C41 C42 -177.6(19) . . . . ?
C40 C41 C42 C43 -176(2) . . . . ?
C41 C42 C43 C44 -176.3(18) . . . . ?
C42 C43 C44 C45 -177.8(18) . . . . ?
C43 C44 C45 C46 -178.0(16) . . . . ?
C44 C45 C46 C47 -176.8(17) . . . . ?
C45 C46 C47 C48 -175.5(15) . . . . ?
C46 C47 C48 O49 -166.5(16) . . . . ?
C46 C47 C48 O52 12(3) . . . . ?
C48 O49 C50 C51 -82(2) . . . . ?
C50 O49 C48 O52 1(3) . . . . ?
C50 O49 C48 C47 178.9(15) . . . . ?
C56 O55 C4 C3 179.6(19) . . . . ?
C56 O55 C4 C5 7(2) . . . . ?
Br80 C64 C65 C66 7(3) . . . . ?
O82 C8 C60 Br81 1(2) . . . . ?
O82 C8 C60 C59 -174.9(19) . . . . ?
O82 C8 C62 C57 179.5(19) . . . . ?
C57 C58 C59 C60 -3(3) . . . . ?
C57 C63 C64 Br80 -9(3) . . . . ?
C57 C63 C64 C65 174(2) . . . . ?
C58 C57 C62 C8 -8(3) . . . . ?
C58 C57 C63 C64 151(2) . . . . ?
C58 C59 C60 Br81 -178.2(15) . . . . ?
C58 C59 C60 C8 -2(3) . . . . ?
C60 C8 C62 C57 3(3) . . . . ?
C62 C8 C60 Br81 177.9(15) . . . . ?
C62 C8 C60 C59 2(3) . . . . ?
C62 C57 C58 C59 8(3) . . . . ?
C62 C57 C63 C64 -38(3) . . . . ?
C63 C57 C58 C59 178.9(19) . . . . ?
C63 C57 C62 C8 -179.2(17) . . . . ?
C63 C64 C65 C66 -177(2) . . . . ?
C64 C65 C66 C67 171(2) . . . . ?
C65 C66 C67 C68 -176(2) . . . . ?
C66 C67 C68 C69 179.2(19) . . . . ?
C67 C68 C69 C70 -179(2) . . . . ?
C68 C69 C70 C71 177.9(19) . . . . ?
C69 C70 C71 C72 175.6(19) . . . . ?
C70 C71 C72 C73 176.1(18) . . . . ?
C71 C72 C73 C74 177.9(18) . . . . ?
C72 C73 C74 C75 175.1(18) . . . . ?
C73 C74 C75 O76 165.9(16) . . . . ?
C73 C74 C75 O79 -15(3) . . . . ?
C75 O76 C77 C78 83(2) . . . . ?
C77 O76 C75 O79 0(3) . . . . ?
C77 O76 C75 C74 179.1(16) . . . . ?
C83 O82 C8 C60 177.1(17) . . . . ?
C83 O82 C8 C62 1(3) . . . . ?
Br1 C87 C88 O109 -8(2) . . . . ?
Br1 C87 C88 C89 179.0(15) . . . . ?
Br10 C91 C92 C93 -14(3) . . . . ?
O109 C88 C89 C84 -173(2) . . . . ?
C84 C85 C86 C87 1(3) . . . . ?
C84 C90 C91 Br10 17(3) . . . . ?
C84 C90 C91 C92 -173(2) . . . . ?
C85 C84 C89 C88 1(3) . . . . ?
C85 C84 C90 C91 -151(2) . . . . ?
C85 C86 C87 Br1 -178.8(16) . . . . ?
C85 C86 C87 C88 -1(3) . . . . ?
C86 C87 C88 O109 174.1(19) . . . . ?
C86 C87 C88 C89 1(3) . . . . ?
C87 C88 C89 C84 -1(3) . . . . ?
C89 C84 C85 C86 -1(3) . . . . ?
C89 C84 C90 C91 27(3) . . . . ?
C90 C84 C85 C86 177.5(18) . . . . ?
C90 C84 C89 C88 -177.3(18) . . . . ?
C90 C91 C92 C93 176(2) . . . . ?
C91 C92 C93 C94 -170(2) . . . . ?
C92 C93 C94 C95 177.1(19) . . . . ?
C93 C94 C95 C96 -177.8(16) . . . . ?
C94 C95 C96 C97 -179.1(18) . . . . ?
C95 C96 C97 C98 -179.7(17) . . . . ?
C96 C97 C98 C99 -177.9(19) . . . . ?
C97 C98 C99 C100 -175.1(19) . . . . ?
C98 C99 C100 C101 -179(2) . . . . ?
C99 C100 C101 C102 -178.2(18) . . . . ?
C100 C101 C102 O103 -163.8(18) . . . . ?
C100 C101 C102 O106 21(3) . . . . ?
C102 O103 C104 C105 -80(2) . . . . ?
C104 O103 C102 O106 -2(3) . . . . ?
C104 O103 C102 C101 -177.7(15) . . . . ?
C110 O109 C88 C87 -179.8(17) . . . . ?
C110 O109 C88 C89 -8(3) . . . . ?

loop_
_twin_individual_id
_twin_individual_mass_fraction_refined
1 0.63(6)
2 0.37(6)
